data_2004428
loop_
_publ_author_name
'Ginderow, D.'

_publ_section_title
3-(4-Bromoph\'enyl)-1-[4-(4-bromoph\'enyl)-3-but\`ene-2-one-1-yl]-2-[3-(2,6,6-trim\'ethyl-1-cyclohex\`ene-1-yl)-2-prop\`ene-1-one-1-yl]-1,2,3,4,5,6,7,8-octahydro-8,8-dim\'ethylnaphtal\`ene
_journal_issue 1
_journal_name_full 'Acta Crystallographica Section C'
_journal_page_first 256
_journal_page_last 259
_journal_paper_doi 10.1107/S0108270195008985
_journal_volume 52
_journal_year 1996
_chemical_formula_moiety 'C40 H46 Br2 O2'
_chemical_formula_sum 'C40 H46 Br2 O2'
_chemical_formula_weight 718.59
_chemical_name_systematic
;
1-{[4-(4-bromoph\'enyl)]-3-but\`ene-2-one-1-yl}-2-{[3-(2,6,6-trim\'ethyl-1-
cyclohex\`ene-1-yl)]-2-prop\`ene-1-one-1-yl}-3-[(4-bromoph\'enyl)-1-yl]-
1,2,3,4,5,6,7,8-octahydro-8,8-dim\'ethyl-naphtal\`ene
;
_space_group_IT_number 14
_symmetry_cell_setting monoclinic
_symmetry_space_group_name_Hall '-P 2yab'
_symmetry_space_group_name_H-M 'P 1 21/a 1'
_cell_angle_alpha 90.00
_cell_angle_beta 97.16(4)
_cell_angle_gamma 90.00
_cell_formula_units_Z 4
_cell_length_a 23.093(9)
_cell_length_b 25.688(10)
_cell_length_c 6.050(2)
_cell_measurement_reflns_used 25
_cell_measurement_temperature 293(2)
_cell_measurement_theta_max 23.52
_cell_measurement_theta_min 17.90
_cell_volume 3561(2)
_diffrn_ambient_temperature 293(2)
_diffrn_measurement_device 'Philips PW1100'
_diffrn_measurement_method 'flying stepscan (logiciel Philips)'
_diffrn_radiation_monochromator graphite
_diffrn_radiation_source 'fine-focus sealed tube'
_diffrn_radiation_type CuK\a
_diffrn_radiation_wavelength 1.54180
_diffrn_reflns_av_R_equivalents 0.0267
_diffrn_reflns_av_sigmaI/netI 0.0297
_diffrn_reflns_limit_h_max 26
_diffrn_reflns_limit_h_min -26
_diffrn_reflns_limit_k_max 29
_diffrn_reflns_limit_k_min 0
_diffrn_reflns_limit_l_max 7
_diffrn_reflns_limit_l_min 0
_diffrn_reflns_number 6457
_diffrn_reflns_theta_max 64.17
_diffrn_reflns_theta_min 2.58
_diffrn_standards_decay_% <2.3
_diffrn_standards_interval_time 60
_diffrn_standards_number 3
_exptl_absorpt_coefficient_mu 3.127
_exptl_absorpt_correction_T_max 0.632
_exptl_absorpt_correction_T_min 0.418
_exptl_absorpt_correction_type 'analytical (de Meulenaer & Tompa, 1965)'
_exptl_crystal_colour incolore
_exptl_crystal_density_diffrn 1.340
_exptl_crystal_description prismatic
_exptl_crystal_F_000 1488
_exptl_crystal_size_max 0.42
_exptl_crystal_size_mid 0.22
_exptl_crystal_size_min 0.17
_refine_diff_density_max .757
_refine_diff_density_min -.626
_refine_ls_extinction_method none
_refine_ls_goodness_of_fit_all 1.083
_refine_ls_goodness_of_fit_obs 1.083
_refine_ls_hydrogen_treatment noref
_refine_ls_matrix_type full
_refine_ls_number_parameters 438
_refine_ls_number_reflns 4358
_refine_ls_number_restraints 22
_refine_ls_restrained_S_all 1.080
_refine_ls_restrained_S_obs 1.083
_refine_ls_R_factor_all 0.0704
_refine_ls_R_factor_obs 0.0517
_refine_ls_shift/esd_max 0.001
_refine_ls_shift/esd_mean 0.000
_refine_ls_structure_factor_coef Fsqd
_refine_ls_weighting_details 'w = 1/[\s^2^(Fo^2^) + (0.0829P)^2^+3.6442P] where P = (Fo^2^+2Fc^2^)/3'
_refine_ls_weighting_scheme calc
_refine_ls_wR_factor_all 0.1694
_refine_ls_wR_factor_obs 0.1452
_reflns_number_observed 4358
_reflns_number_total 5849
_reflns_observed_criterion >3sigma(I)
_cod_data_source_file pa1183.cif
_cod_data_source_block 1
_cod_depositor_comments
;
The following automatic conversions were performed:

'_refine_ls_weighting_scheme' value 'calc w = 1/[\s^2^(Fo^2^) +
(0.0829P)^2^+3.6442P] where P = (Fo^2^+2Fc^2^)/3' was changed to
'calc'. New tag '_refine_ls_weighting_details' was created. The value
of the new tag was set to 'w = 1/[\s^2^(Fo^2^) +
(0.0829P)^2^+3.6442P] where P = (Fo^2^+2Fc^2^)/3'.

Automatic conversion script
Id: cif_fix_values 3143 2015-03-26 13:38:13Z robertas 
;
_cod_original_cell_volume 3561.(2)
_cod_original_sg_symbol_H-M 'P 21/a'
_cod_database_code 2004428

loop_
_symmetry_equiv_pos_as_xyz
'x, y, z'
'-x+1/2, y+1/2, -z'
'-x, -y, -z'
'x-1/2, -y-1/2, z'

loop_
_atom_site_aniso_label
_atom_site_aniso_U_11
_atom_site_aniso_U_22
_atom_site_aniso_U_33
_atom_site_aniso_U_12
_atom_site_aniso_U_13
_atom_site_aniso_U_23
Br' 0.0640(3) 0.0916(4) 0.0887(4) -0.0145(3) 0.0159(3) 0.0140(3)
Br'' 0.0568(4) 0.0936(5) 0.1643(7) 0.0240(3) 0.0068(4) 0.0191(4)
O10 0.083(2) 0.063(2) 0.052(2) 0.012(2) 0.008(2) 0.0027(15)
O10' 0.099(3) 0.093(3) 0.084(3) -0.046(2) 0.031(2) -0.027(2)
C1 0.040(2) 0.052(2) 0.047(2) -0.002(2) 0.001(2) -0.001(2)
C2 0.040(2) 0.048(2) 0.047(2) -0.001(2) 0.004(2) 0.005(2)
C3 0.040(2) 0.055(2) 0.053(2) -0.003(2) 0.001(2) 0.002(2)
C4 0.048(2) 0.058(3) 0.059(3) -0.005(2) -0.004(2) -0.003(2)
C4a 0.049(2) 0.052(2) 0.051(2) -0.003(2) 0.004(2) 0.000(2)
C5 0.066(3) 0.057(3) 0.075(3) -0.010(2) 0.001(2) -0.004(2)
C6A 0.080(9) 0.044(6) 0.083(8) -0.011(6) 0.005(7) -0.005(6)
C7A 0.072(8) 0.045(5) 0.082(8) 0.008(5) 0.009(6) 0.011(6)
C6B 0.089(9) 0.042(6) 0.116(12) 0.000(6) 0.004(9) 0.010(8)
C7B 0.086(8) 0.053(6) 0.093(10) 0.015(6) 0.007(7) 0.004(7)
C8 0.059(3) 0.057(3) 0.056(3) 0.007(2) -0.005(2) 0.003(2)
C8a 0.045(2) 0.049(2) 0.050(2) 0.002(2) 0.006(2) 0.001(2)
C10 0.046(2) 0.052(2) 0.054(2) 0.000(2) 0.005(2) -0.002(2)
C11 0.072(3) 0.054(3) 0.064(3) 0.000(2) 0.005(2) -0.001(2)
C12 0.064(3) 0.053(3) 0.072(3) -0.003(2) 0.005(2) -0.002(2)
C13 0.073(3) 0.053(3) 0.086(3) -0.005(2) 0.007(3) -0.005(2)
C14 0.093(5) 0.054(3) 0.188(8) 0.004(3) -0.015(5) -0.011(4)
C15 0.149(8) 0.063(4) 0.307(15) 0.023(5) -0.034(9) -0.022(6)
C16A 0.19(2) 0.055(9) 0.22(2) -0.019(11) 0.01(2) 0.003(13)
C17A 0.33(5) 0.08(2) 0.15(2) -0.01(2) -0.06(3) 0.003(14)
C16B 0.183(15) 0.051(8) 0.162(17) 0.009(10) -0.005(15) -0.030(10)
C17B 0.176(15) 0.043(12) 0.16(2) -0.042(12) -0.084(15) 0.000(9)
C18 0.114(5) 0.066(4) 0.100(5) -0.022(3) -0.009(4) -0.004(3)
C9' 0.044(2) 0.055(2) 0.056(2) -0.003(2) 0.006(2) -0.004(2)
C10' 0.049(2) 0.067(3) 0.065(3) -0.009(2) 0.012(2) -0.008(2)
C11' 0.054(2) 0.060(3) 0.070(3) -0.006(2) 0.014(2) -0.006(2)
C12' 0.056(3) 0.066(3) 0.067(3) -0.010(2) 0.008(2) -0.003(2)
C13' 0.049(2) 0.056(3) 0.070(3) -0.005(2) 0.004(2) 0.001(2)
C14' 0.070(3) 0.058(3) 0.083(3) -0.012(2) 0.013(3) -0.011(2)
C15' 0.070(3) 0.063(3) 0.077(3) -0.005(2) 0.021(2) -0.004(2)
C16' 0.049(2) 0.060(3) 0.067(3) 0.000(2) 0.004(2) 0.017(2)
C17' 0.072(3) 0.063(3) 0.071(3) -0.022(2) 0.005(2) -0.003(2)
C18' 0.076(3) 0.065(3) 0.067(3) -0.016(2) 0.014(2) -0.008(2)
C13'' 0.038(2) 0.059(3) 0.060(3) -0.003(2) 0.000(2) -0.002(2)
C14'' 0.061(3) 0.102(4) 0.066(3) 0.030(3) 0.011(2) 0.014(3)
C15'' 0.071(3) 0.108(4) 0.070(3) 0.027(3) 0.007(3) 0.016(3)
C16'' 0.039(2) 0.072(3) 0.090(4) 0.007(2) -0.004(2) 0.001(3)
C17'' 0.039(2) 0.082(3) 0.096(4) 0.002(2) 0.017(2) -0.003(3)
C18'' 0.048(2) 0.072(3) 0.076(3) -0.006(2) 0.013(2) 0.003(2)
C19 0.091(5) 0.151(7) 0.153(7) -0.041(5) -0.018(5) 0.033(6)
C20 0.258(12) 0.127(7) 0.079(5) -0.040(7) -0.014(6) -0.011(4)
C21 0.088(5) 0.081(5) 0.306(13) 0.004(4) -0.063(7) 0.010(6)
C22 0.068(3) 0.128(5) 0.100(4) 0.037(3) 0.008(3) 0.036(4)
C23 0.130(5) 0.105(5) 0.061(3) 0.046(4) 0.011(3) 0.021(3)

loop_
_atom_site_label
_atom_site_occupancy
_atom_site_fract_x
_atom_site_fract_y
_atom_site_fract_z
_atom_site_U_iso_or_equiv
_atom_site_thermal_displace_type
_atom_site_calc_flag
_atom_site_refinement_flags
_atom_site_disorder_group
_atom_site_type_symbol
Br' 1 .50661(2) .06631(2) .79504(10) .0809(2) Uani d . . Br
Br'' 1 1.12298(3) .15661(3) .42295(15) .1055(3) Uani d . . Br
O10 1 .85826(15) .26709(12) -0.3437(5) .0659(8) Uani d . . O
O10' 1 .7465(2) .2227(2) -.0406(6) .0904(12) Uani d . . O
C1 1 .8088(2) .3152(2) .0229(6) .0469(9) Uani d . . C
H1 1 .7880(2) .3097(2) -0.1264(6) .056 Uiso calc R . H
C2 1 .8632(2) .27870(15) .0467(6) .0452(9) Uani d . . C
H2 1 .8592(2) .25461(15) .1695(6) .054 Uiso calc R . H
C3 1 .9218(2) .3078(2) .1027(7) .0497(9) Uani d . . C
H3 1 .9311(2) .3248(2) -.0336(7) .060 Uiso calc R . H
C4 1 .9137(2) .3503(2) .2736(7) .0559(10) Uani d . . C
H4A 1 .9003(2) .3349(2) .4044(7) .067 Uiso calc R . H
H4B 1 .9507(2) .3674(2) .3192(7) .067 Uiso calc R . H
C4a 1 .8699(2) .3896(2) .1732(7) .0510(9) Uani d . . C
C5 1 .8853(2) .4455(2) .2175(9) .0667(12) Uani d D . C
H5A 1 .9178(2) .4549(2) .1381(9) .080 Uiso calc R 1 H
H5B 1 .8975(2) .4503(2) .3755(9) .080 Uiso calc R 1 H
C6A* .50 .8333(6) .4812(5) .144(2) .069(3) Uani d PDU 1 C
H6A1 .50 .8033(6) .4768(5) .241(2) .083 Uiso calc PR 1 H
H6A2 .50 .8456(6) .5173(5) .149(2) .083 Uiso calc PR 1 H
C7A* .50 .8103(6) .4658(4) -.093(2) .066(3) Uani d PDU 1 C
H7A1 .50 .8421(6) .4651(4) -0.184(2) .080 Uiso calc PR 1 H
H7A2 .50 .7819(6) .4913(4) -0.156(2) .080 Uiso calc PR 1 H
C6B* .50 .8525(6) .4819(6) .052(3) .083(4) Uani d PDU 2 C
H6B1 .50 .8547(6) .5170(6) .112(3) .099 Uiso calc PR 2 H
H6B2 .50 .8704(6) .4819(6) -.085(3) .099 Uiso calc PR 2 H
C7B* .50 .7902(5) .4663(5) .002(3) .077(4) Uani d PDU 2 C
H7B1 .50 .7704(5) .4909(5) -0.104(3) .093 Uiso calc PR 2 H
H7B2 .50 .7720(5) .4685(5) .138(3) .093 Uiso calc PR 2 H
C8 1 .7813(2) .4112(2) -.0940(7) .0583(11) Uani d D . C
C8a 1 .8224(2) .3730(2) .0445(7) .0481(9) Uani d . . C
C10 1 .8652(2) .2463(2) -0.1619(7) .0505(9) Uani d . . C
C11 1 .8780(2) .1905(2) -0.1361(8) .0634(11) Uani d . . C
H11 1 .8885(2) .1771(2) .0061(8) .076 Uiso calc R . H
C12 1 .8752(2) .1588(2) -0.3092(8) .0633(11) Uani d . . C
H12 1 .8666(2) .1744(2) -0.4480(8) .076 Uiso calc R . H
C13 1 .8836(2) .1026(2) -0.3116(9) .0710(13) Uani d . . C
C14 1 .9320(3) .0796(2) -0.2149(15) .115(3) Uani d . . C
C15 1 .9395(4) .0208(3) -0.222(2) .178(5) Uani d D . C
H15A 1 .9620(4) .0118(3) -0.342(2) .214 Uiso calc R 1 H
H15B 1 .9610(4) .0090(3) -.083(2) .214 Uiso calc R 1 H
C16A* .50 .8811(9) -.0068(7) -0.258(4) .156(7) Uani d PDU 1 C
H16A .50 .8871(9) -.0438(7) -0.277(4) .187 Uiso calc PR 1 H
H16B .50 .8606(9) -.0017(7) -0.130(4) .187 Uiso calc PR 1 H
C17A* .50 .846(2) .0147(7) -0.461(6) .194(16) Uani d PDU 1 C
H17A .50 .809(2) -.0030(7) -0.483(6) .233 Uiso calc PR 1 H
H17B .50 .866(2) .0077(7) -0.589(6) .233 Uiso calc PR 1 H
C16B* .50 .9043(9) -.0017(7) -0.438(4) .134(6) Uani d PDU 2 C
H16C .50 .9159(9) .0141(7) -0.572(4) .161 Uiso calc PR 2 H
H16D .50 .9079(9) -.0392(7) -0.447(4) .161 Uiso calc PR 2 H
C17B* .50 .8433(10) .0147(5) -0.400(5) .135(9) Uani d PDU 2 C
H17C .50 .8373(10) .0072(5) -0.247(5) .162 Uiso calc PR 2 H
H17D .50 .8147(10) -.0048(5) -0.498(5) .162 Uiso calc PR 2 H
C18 1 .8355(3) .0729(2) -0.4455(11) .095(2) Uani d D . C
C9' 1 .7686(2) .2970(2) .1897(7) .0514(9) Uani d . . C
H9'1 1 .7907(2) .2956(2) .3368(7) .062 Uiso calc R . H
H9'2 1 .7377(2) .3224(2) .1942(7) .062 Uiso calc R . H
C10' 1 .7416(2) .2445(2) .1365(8) .0598(11) Uani d . . C
C11' 1 .7079(2) .2207(2) .3025(8) .0608(11) Uani d . . C
H11' 1 .7063(2) .2374(2) .4381(8) .073 Uiso calc R . H
C12' 1 .6800(2) .1762(2) .2622(8) .0631(11) Uani d . . C
H12' 1 .6857(2) .1597(2) .1297(8) .076 Uiso calc R . H
C13' 1 .6411(2) .1493(2) .3991(8) .0587(11) Uani d D . C
C14' 1 .6279(2) .1687(2) .6002(8) .0701(13) Uani d D . C
H14' 1 .6457(2) .1992(2) .6567(8) .084 Uiso calc R . H
C15' 1 .5891(2) .1438(2) .7175(8) .0688(12) Uani d D . C
H15' 1 .5808(2) .1572(2) .8528(8) .083 Uiso calc R . H
C16' 1 .5625(2) .0989(2) .6348(8) .0591(11) Uani d D . C
C17' 1 .5744(2) .0784(2) .4390(8) .0692(13) Uani d D . C
H17' 1 .5564(2) .0478(2) .3845(8) .083 Uiso calc R . H
C18' 1 .6137(2) .1037(2) .3218(8) .0687(12) Uani d D . C
H18' 1 .6220(2) .0897(2) .1874(8) .082 Uiso calc R . H
C13'' 1 .9709(2) .2708(2) .1799(7) .0526(10) Uani d D . C
C14'' 1 .9744(2) .2460(2) .3829(8) .0761(14) Uani d D . C
H14'' 1 .9457(2) .2523(2) .4749(8) .091 Uiso calc R . H
C15'' 1 1.0194(2) .2120(2) .4538(9) .083(2) Uani d D . C
H15'' 1 1.0208(2) .1956(2) .5913(9) .100 Uiso calc R . H
C16'' 1 1.0615(2) .2028(2) .3196(9) .0678(13) Uani d D . C
C17'' 1 1.0596(2) .2261(2) .1191(9) .0714(13) Uani d D . C
H17'' 1 1.0884(2) .2193(2) .0285(9) .086 Uiso calc R . H
C18'' 1 1.0143(2) .2602(2) .0483(8) .0647(12) Uani d D . C
H18'' 1 1.0131(2) .2761(2) -.0902(8) .078 Uiso calc R . H
C19 1 .7770(3) .0857(3) -0.3553(15) .134(3) Uani d . . C
H19A 1 .7782(12) .073(2) -0.206(4) .201 Uiso calc R . H
H19B 1 .7454(4) .070(2) -0.449(7) .201 Uiso calc R . H
H19C 1 .7715(15) .1228(4) -0.355(11) .201 Uiso calc R . H
C20 1 .8291(5) .0895(4) -0.6934(12) .158(4) Uani d . . C
H20A 1 .801(3) .068(2) -0.778(3) .237 Uiso calc R . H
H20B 1 .8659(10) .086(3) -0.750(4) .237 Uiso calc R . H
H20C 1 .817(4) .1252(11) -0.706(2) .237 Uiso calc R . H
C21 1 .9818(3) .1066(3) -.082(2) .166(5) Uani d . . C
H21A 1 1.0179(4) .094(3) -0.124(11) .248 Uiso calc R . H
H21B 1 .981(2) .100(3) .074(2) .248 Uiso calc R . H
H21C 1 .979(2) .1434(5) -0.109(12) .248 Uiso calc R . H
C22 1 .7185(2) .4059(3) -.0497(11) .099(2) Uani d . . C
H22A 1 .6950(5) .4315(14) -0.135(7) .148 Uiso calc R . H
H22B 1 .7161(4) .411(2) .1060(18) .148 Uiso calc R . H
H22C 1 .7044(7) .3717(7) -.092(8) .148 Uiso calc R . H
C23 1 .7824(3) .3995(3) -0.3415(9) .099(2) Uani d . . C
H23A 1 .762(2) .4263(12) -0.4294(9) .148 Uiso calc R . H
H23B 1 .764(2) .3665(10) -0.377(2) .148 Uiso calc R . H
H23C 1 .8221(3) .398(2) -0.373(2) .148 Uiso calc R . H

loop_
_atom_type_symbol
_atom_type_description
_atom_type_scat_dispersion_real
_atom_type_scat_dispersion_imag
_atom_type_scat_source
C C .0181 .0091 'International Tables Vol C Tables 4.2.6.8 and 6.1.1.4'
H H .0000 .0000 'International Tables Vol C Tables 4.2.6.8 and 6.1.1.4'
O O .0492 .0322 'International Tables Vol C Tables 4.2.6.8 and 6.1.1.4'
Br Br -.6763 1.2805 'International Tables Vol C Tables 4.2.6.8 and 6.1.1.4'

loop_
_geom_angle_atom_site_label_1
_geom_angle_atom_site_label_2
_geom_angle_atom_site_label_3
_geom_angle
_geom_angle_publ_flag
C8a C1 C9' 112.3(3) yes
C8a C1 C2 115.2(3) yes
C9' C1 C2 107.6(3) yes
C8a C1 H1 107.1(2) ?
C9' C1 H1 107.1(2) ?
C2 C1 H1 107.1(2) ?
C10 C2 C3 109.3(3) yes
C10 C2 C1 111.2(3) yes
C3 C2 C1 113.7(3) yes
C10 C2 H2 107.5(2) ?
C3 C2 H2 107.5(2) ?
C1 C2 H2 107.5(2) ?
C13'' C3 C4 113.0(3) yes
C13'' C3 C2 111.6(3) yes
C4 C3 C2 108.3(3) yes
C13'' C3 H3 107.9(2) ?
C4 C3 H3 107.9(2) ?
C2 C3 H3 107.9(2) ?
C4a C4 C3 109.8(3) yes
C4a C4 H4A 109.7(2) ?
C3 C4 H4A 109.7(2) ?
C4a C4 H4B 109.7(2) ?
C3 C4 H4B 109.7(2) ?
H4A C4 H4B 108.2 ?
C8a C4a C5 124.9(4) yes
C8a C4a C4 119.0(4) yes
C5 C4a C4 116.0(4) yes
C4a C5 C6B 112.9(7) yes
C4a C5 C6A 111.2(6) yes
C4a C5 H5A 109.4(3) ?
C6A C5 H5A 109.4(6) ?
C4a C5 H5B 109.4(3) ?
C6A C5 H5B 109.4(5) ?
H5A C5 H5B 108.0 ?
C7A C6A C5 106.8(9) yes
C7A C6A H6A1 110.4(8) ?
C5 C6A H6A1 110.4(6) ?
C7A C6A H6A2 110.4(7) ?
C5 C6A H6A2 110.4(6) ?
H6A1 C6A H6A2 108.6 ?
C6A C7A C8 109.8(9) yes
C6A C7A H7A1 109.7(8) ?
C8 C7A H7A1 109.7(5) ?
C6A C7A H7A2 109.7(7) ?
C8 C7A H7A2 109.7(5) ?
H7A1 C7A H7A2 108.2 ?
C7B C6B C5 111.2(10) yes
C7B C6B H6B1 109.4(8) ?
C5 C6B H6B1 109.4(7) ?
C7B C6B H6B2 109.4(10) ?
C5 C6B H6B2 109.4(7) ?
H6B1 C6B H6B2 108.0 ?
C6B C7B C8 113.9(11) yes
C6B C7B H7B1 108.8(8) ?
C8 C7B H7B1 108.8(6) ?
C6B C7B H7B2 108.8(10) ?
C8 C7B H7B2 108.8(6) ?
H7B1 C7B H7B2 107.7 ?
C22 C8 C23 106.8(5) yes
C22 C8 C8a 112.7(4) yes
C23 C8 C8a 108.9(4) yes
C22 C8 C7B 95.8(6) yes
C23 C8 C7B 122.3(7) yes
C8a C8 C7B 109.8(6) yes
C22 C8 C7A 120.1(6) yes
C23 C8 C7A 97.0(6) yes
C8a C8 C7A 109.8(6) yes
C4a C8a C1 120.6(4) yes
C4a C8a C8 121.3(4) yes
C1 C8a C8 118.1(3) yes
O10 C10 C11 121.8(4) yes
O10 C10 C2 119.9(4) yes
C11 C10 C2 118.3(4) yes
C12 C11 C10 121.9(4) yes
C12 C11 H11 119.0(3) ?
C10 C11 H11 119.0(3) ?
C11 C12 C13 128.7(5) yes
C11 C12 H12 115.6(3) ?
C13 C12 H12 115.6(3) ?
C14 C13 C12 122.7(5) yes
C14 C13 C18 122.3(5) yes
C12 C13 C18 114.8(5) yes
C13 C14 C21 125.3(5) yes
C13 C14 C15 121.3(6) yes
C21 C14 C15 113.3(6) yes
C16A C15 C14 111.5(10) yes
C14 C15 C16B 110.0(10) yes
C16A C15 H15A 109.3(12) ?
C14 C15 H15A 109.3(6) ?
C16A C15 H15B 109.3(10) ?
C14 C15 H15B 109.3(5) ?
H15A C15 H15B 108.0 ?
C17A C16A C15 109(3) yes
C17A C16A H16A 109.8(11) ?
C15 C16A H16A 109.8(9) ?
C17A C16A H16B 110.(3) ?
C15 C16A H16B 109.8(12) ?
H16A C16A H16B 108.3 ?
C16A C17A C18 112.9(19) yes
C16A C17A H17A 109.(2) ?
C18 C17A H17A 109.0(18) ?
C16A C17A H17B 109.(3) ?
C18 C17A H17B 109.0(19) ?
H17A C17A H17B 107.8 ?
C17B C16B C15 99.6(14) yes
C17B C16B H16C 111.8(13) ?
C15 C16B H16C 111.8(11) ?
C17B C16B H16D 111.8(8) ?
C15 C16B H16D 111.8(8) ?
H16C C16B H16D 109.6 ?
C16B C17B C18 109.5(15) yes
C16B C17B H17C 109.8(13) ?
C18 C17B H17C 109.8(11) ?
C16B C17B H17D 109.8(9) ?
C18 C17B H17D 109.8(8) ?
H17C C17B H17D 108.2 ?
C13 C18 C17A 115.0(15) yes
C13 C18 C19 108.6(6) yes
C17A C18 C19 112(2) yes
C13 C18 C17B 109.8(9) yes
C19 C18 C17B 103.5(11) yes
C13 C18 C20 111.0(6) yes
C17A C18 C20 102.1(15) yes
C19 C18 C20 107.3(7) yes
C17B C18 C20 116.1(12) yes
C10' C9' C1 113.9(3) yes
C10' C9' H9'1 108.8(2) ?
C1 C9' H9'1 108.8(2) ?
C10' C9' H9'2 108.8(2) ?
C1 C9' H9'2 108.8(2) ?
H9'1 C9' H9'2 107.7 ?
O10' C10' C11' 121.2(4) yes
O10' C10' C9' 121.0(4) yes
C11' C10' C9' 117.7(4) yes
C12' C11' C10' 121.3(4) yes
C12' C11' H11' 119.4(3) ?
C10' C11' H11' 119.4(3) ?
C11' C12' C13' 128.5(5) yes
C11' C12' H12' 115.7(3) ?
C13' C12' H12' 115.7(3) ?
C18' C13' C14' 117.5(4) yes
C18' C13' C12' 119.6(4) yes
C14' C13' C12' 122.8(4) yes
C15' C14' C13' 121.0(5) yes
C15' C14' H14' 119.5(3) ?
C13' C14' H14' 119.5(3) ?
C14' C15' C16' 119.8(5) yes
C14' C15' H15' 120.1(3) ?
C16' C15' H15' 120.1(3) ?
C17' C16' C15' 121.1(4) yes
C17' C16' Br' 119.8(4) yes
C15' C16' Br' 119.0(4) yes
C16' C17' C18' 118.8(4) yes
C16' C17' H17' 120.6(3) ?
C18' C17' H17' 120.6(3) ?
C13' C18' C17' 121.8(5) yes
C13' C18' H18' 119.1(3) ?
C17' C18' H18' 119.1(3) ?
C14'' C13'' C18'' 117.3(4) yes
C14'' C13'' C3 121.7(4) yes
C18'' C13'' C3 121.1(4) yes
C15'' C14'' C13'' 121.7(5) yes
C15'' C14'' H14'' 119.1(3) ?
C13'' C14'' H14'' 119.1(3) ?
C16'' C15'' C14'' 119.3(5) yes
C16'' C15'' H15'' 120.4(3) ?
C14'' C15'' H15'' 120.4(3) ?
C17'' C16'' C15'' 120.9(4) yes
C17'' C16'' Br'' 120.9(4) yes
C15'' C16'' Br'' 118.2(4) yes
C16'' C17'' C18'' 119.7(4) yes
C16'' C17'' H17'' 120.2(3) ?
C18'' C17'' H17'' 120.2(3) ?
C17'' C18'' C13'' 121.2(5) yes
C17'' C18'' H18'' 119.4(3) ?
C13'' C18'' H18'' 119.4(3) ?
C18 C19 H19A 109.5(4) ?
C18 C19 H19B 109.5(4) ?
H19A C19 H19B 109.5 ?
C18 C19 H19C 109.5(4) ?
H19A C19 H19C 109.5 ?
H19B C19 H19C 109.5 ?
C18 C20 H20A 109.5(4) ?
C18 C20 H20B 109.5(5) ?
H20A C20 H20B 109.5 ?
C18 C20 H20C 109.5(4) ?
H20A C20 H20C 109.5 ?
H20B C20 H20C 109.5 ?
C14 C21 H21A 109.5(5) ?
C14 C21 H21B 109.5(6) ?
H21A C21 H21B 109.5 ?
C14 C21 H21C 109.5(4) ?
H21A C21 H21C 109.5 ?
H21B C21 H21C 109.5 ?
C8 C22 H22A 109.5(3) ?
C8 C22 H22B 109.5(3) ?
H22A C22 H22B 109.5 ?
C8 C22 H22C 109.5(3) ?
H22A C22 H22C 109.5 ?
H22B C22 H22C 109.5 ?
C8 C23 H23A 109.5(3) ?
C8 C23 H23B 109.5(3) ?
H23A C23 H23B 109.5 ?
C8 C23 H23C 109.5(3) ?
H23A C23 H23C 109.5 ?
H23B C23 H23C 109.5 ?

loop_
_geom_bond_atom_site_label_1
_geom_bond_atom_site_label_2
_geom_bond_distance
_geom_bond_publ_flag
Br' C16' 1.903(4) yes
Br'' C16'' 1.896(4) yes
O10 C10 1.215(5) yes
O10' C10' 1.226(5) yes
C1 C8a 1.518(6) yes
C1 C9' 1.528(5) yes
C1 C2 1.559(5) yes
C1 H1 0.98 ?
C2 C10 1.517(6) yes
C2 C3 1.547(5) yes
C2 H2 0.98 ?
C3 C13'' 1.508(6) yes
C3 C4 1.532(6) yes
C3 H3 0.98 ?
C4 C4a 1.503(6) yes
C4 H4A 0.97 ?
C4 H4B 0.97 ?
C4a C8a 1.333(6) yes
C4a C5 1.496(6) yes
C5 C6B 1.505(13) yes
C5 C6A 1.532(13) yes
C5 H5A 0.97 ?
C5 H5B 0.97 ?
C6A C7A 1.516(14) yes
C6A H6A1 0.97 ?
C6A H6A2 0.97 ?
C7A C8 1.555(11) yes
C7A H7A1 0.97 ?
C7A H7A2 0.97 ?
C6B C7B 1.488(15) yes
C6B H6B1 0.97 ?
C6B H6B2 0.97 ?
C7B C8 1.534(12) yes
C7B H7B1 0.97 ?
C7B H7B2 0.97 ?
C8 C22 1.515(7) yes
C8 C23 1.530(7) yes
C8 C8a 1.539(6) yes
C10 C11 1.468(6) yes
C11 C12 1.323(6) yes
C11 H11 0.93 ?
C12 C13 1.456(7) yes
C12 H12 0.93 ?
C13 C14 1.334(8) yes
C13 C18 1.499(8) yes
C14 C21 1.492(10) yes
C14 C15 1.522(9) yes
C15 C16A 1.51(2) yes
C15 C16B 1.56(2) yes
C15 H15A 0.97 ?
C15 H15B 0.97 ?
C16A C17A 1.49(2) yes
C16A H16A 0.97 ?
C16A H16B 0.97 ?
C17A C18 1.52(2) yes
C17A H17A 0.97 ?
C17A H17B 0.97 ?
C16B C17B 1.51(2) yes
C16B H16C 0.97 ?
C16B H16D 0.97 ?
C17B C18 1.527(14) yes
C17B H17C 0.97 ?
C17B H17D 0.97 ?
C18 C19 1.554(11) yes
C18 C20 1.549(10) yes
C9' C10' 1.502(6) yes
C9' H9'1 0.97 ?
C9' H9'2 0.97 ?
C10' C11' 1.478(6) yes
C11' C12' 1.320(6) yes
C11' H11' 0.93 ?
C12' C13' 1.470(6) yes
C12' H12' 0.93 ?
C13' C18' 1.384(6) yes
C13' C14' 1.384(7) yes
C14' C15' 1.371(7) yes
C14' H14' 0.93 ?
C15' C16' 1.370(7) yes
C15' H15' 0.93 ?
C16' C17' 1.356(7) yes
C17' C18' 1.381(7) yes
C17' H17' 0.93 ?
C18' H18' 0.93 ?
C13'' C14'' 1.376(7) yes
C13'' C18'' 1.381(6) yes
C14'' C15'' 1.384(7) yes
C14'' H14'' 0.93 ?
C15'' C16'' 1.363(7) yes
C15'' H15'' 0.93 ?
C16'' C17'' 1.347(7) yes
C17'' C18'' 1.391(7) yes
C17'' H17'' 0.93 ?
C18'' H18'' 0.93 ?
C19 H19A 0.96 ?
C19 H19B 0.96 ?
C19 H19C 0.96 ?
C20 H20A 0.96 ?
C20 H20B 0.96 ?
C20 H20C 0.96 ?
C21 H21A 0.96 ?
C21 H21B 0.96 ?
C21 H21C 0.96 ?
C22 H22A 0.96 ?
C22 H22B 0.96 ?
C22 H22C 0.96 ?
C23 H23A 0.96 ?
C23 H23B 0.96 ?
C23 H23C 0.96 ?

loop_
_geom_torsion_atom_site_label_1
_geom_torsion_atom_site_label_2
_geom_torsion_atom_site_label_3
_geom_torsion_atom_site_label_4
_geom_torsion
C8a C1 C2 C10 -120.3(4)
C9' C1 C2 C10 113.6(4)
C8a C1 C2 C3 3.5(5)
C9' C1 C2 C3 -122.6(3)
C10 C2 C3 C13'' -69.4(4)
C1 C2 C3 C13'' 165.7(3)
C10 C2 C3 C4 165.6(3)
C1 C2 C3 C4 40.7(4)
C13'' C3 C4 C4a 172.4(3)
C2 C3 C4 C4a -63.4(4)
C3 C4 C4a C8a 40.5(5)
C3 C4 C4a C5 -136.2(4)
C8a C4a C5 C6B -17.3(9)
C4 C4a C5 C6B 159.2(8)
C8a C4a C5 C6A 13.6(8)
C4 C4a C5 C6A -169.9(6)
C4a C5 C6A C7A -50.2(11)
C6B C5 C6A C7A 49.0(16)
C5 C6A C7A C8 69.5(13)
C4a C5 C6B C7B 41.9(16)
C6A C5 C6B C7B -50.7(14)
C5 C6B C7B C8 -59.2(19)
C6B C7B C8 C22 163.3(12)
C6B C7B C8 C23 -82.7(14)
C6B C7B C8 C8a 46.6(14)
C6B C7B C8 C7A -48.7(13)
C6A C7A C8 C22 84.1(11)
C6A C7A C8 C23 -161.8(10)
C6A C7A C8 C8a -48.9(11)
C6A C7A C8 C7B 46.6(13)
C5 C4a C8a C1 -175.9(4)
C4 C4a C8a C1 7.6(6)
C5 C4a C8a C8 6.8(6)
C4 C4a C8a C8 -169.6(4)
C9' C1 C8a C4a 93.1(4)
C2 C1 C8a C4a -30.5(5)
C9' C1 C8a C8 -89.5(4)
C2 C1 C8a C8 146.8(4)
C22 C8 C8a C4a -125.8(5)
C23 C8 C8a C4a 115.9(5)
C7B C8 C8a C4a -20.4(8)
C7A C8 C8a C4a 10.9(7)
C22 C8 C8a C1 56.8(5)
C23 C8 C8a C1 -61.4(5)
C7B C8 C8a C1 162.3(7)
C7A C8 C8a C1 -166.4(6)
C3 C2 C10 O10 -78.4(5)
C1 C2 C10 O10 47.9(5)
C3 C2 C10 C11 99.1(4)
C1 C2 C10 C11 -134.5(4)
O10 C10 C11 C12 -9.0(7)
C2 C10 C11 C12 173.5(4)
C10 C11 C12 C13 -176.6(5)
C11 C12 C13 C14 -55.9(9)
C11 C12 C13 C18 128.5(6)
C12 C13 C14 C21 4.0(13)
C18 C13 C14 C21 179.3(9)
C12 C13 C14 C15 -179.5(8)
C18 C13 C14 C15 -4.2(13)
C13 C14 C15 C16A -23.6(18)
C21 C14 C15 C16A 153.3(14)
C13 C14 C15 C16B 29.1(16)
C21 C14 C15 C16B -154.0(13)
C14 C15 C16A C17A 54.(3)
C16B C15 C16A C17A -44.(2)
C15 C16A C17A C18 -59.(5)
C16A C15 C16B C17B 40.4(13)
C14 C15 C16B C17B -61.1(16)
C15 C16B C17B C18 76.(2)
C14 C13 C18 C17A 1.(2)
C12 C13 C18 C17A 176.(2)
C14 C13 C18 C19 127.5(7)
C12 C13 C18 C19 -56.8(7)
C14 C13 C18 C17B 15.0(15)
C12 C13 C18 C17B -169.3(13)
C14 C13 C18 C20 -114.7(8)
C12 C13 C18 C20 61.0(8)
C16A C17A C18 C13 32.(5)
C16A C17A C18 C19 -94.(4)
C16A C17A C18 C17B -40.(6)
C16A C17A C18 C20 152.(3)
C16B C17B C18 C13 -53.4(19)
C16B C17B C18 C17A 61.(9)
C16B C17B C18 C19 -169.2(14)
C16B C17B C18 C20 73.5(18)
C8a C1 C9' C10' 164.8(3)
C2 C1 C9' C10' -67.4(4)
C1 C9' C10' O10' -8.7(6)
C1 C9' C10' C11' 172.6(4)
O10' C10' C11' C12' -2.8(8)
C9' C10' C11' C12' 175.9(4)
C10' C11' C12' C13' -174.7(4)
C11' C12' C13' C18' 177.0(4)
C11' C12' C13' C14' 0.3(7)
C18' C13' C14' C15' -0.2(2)
C12' C13' C14' C15' 176.6(4)
C13' C14' C15' C16' -0.3(2)
C14' C15' C16' C17' 0.7(4)
C14' C15' C16' Br' -177.7(2)
C15' C16' C17' C18' -0.5(5)
Br' C16' C17' C18' 177.8(3)
C14' C13' C18' C17' 0.3(4)
C12' C13' C18' C17' -176.6(4)
C16' C17' C18' C13' 0.0(5)
C4 C3 C13'' C14'' 52.2(4)
C2 C3 C13'' C14'' -70.2(4)
C4 C3 C13'' C18'' -128.1(3)
C2 C3 C13'' C18'' 109.5(4)
C18'' C13'' C14'' C15'' 0.2(2)
C3 C13'' C14'' C15'' 179.9(3)
C13'' C14'' C15'' C16'' 0.2(2)
C14'' C15'' C16'' C17'' -0.6(4)
C14'' C15'' C16'' Br'' 179.3(2)
C15'' C16'' C17'' C18'' 0.5(5)
Br'' C16'' C17'' C18'' -179.4(3)
C16'' C17'' C18'' C13'' 0.0(5)
C14'' C13'' C18'' C17'' -0.3(3)
C3 C13'' C18'' C17'' 180.0(4)
